data_1504689
loop_
_publ_author_name
'Tsuji, Hayato'
'Sato, Kosuke'
'Ilies, Laurean'
'Itoh, Yoshimitsu'
'Sato, Yoshiharu'
'Nakamura, Eiichi'

_publ_section_title
;
 Modular synthesis of benzo[b]phosphole derivatives via BuLi-mediated
 cyclization of (o-alkynylphenyl)phosphine.
;
_journal_issue 11
_journal_name_full 'Organic letters'
_journal_page_first 2263
_journal_page_last 2265
_journal_paper_doi 10.1021/ol800684x
_journal_volume 10
_journal_year 2008
_chemical_formula_moiety 'C35 H40 P'
_chemical_formula_sum 'C35 H40 P'
_chemical_formula_weight 491.64
_chemical_name_common dimer
_chemical_name_systematic
; 
1,4-Bis[2-phenyl-1-(2,4,6-tri-tert-butylphenyl)benzophosphole-3-yl]benzene 
;
_space_group_IT_number 2
_symmetry_cell_setting triclinic
_symmetry_space_group_name_Hall '-P 1'
_symmetry_space_group_name_H-M 'P -1'
_atom_sites_solution_hydrogens geom
_atom_sites_solution_primary direct
_atom_sites_solution_secondary difmap
_audit_creation_method SHELXL-97
_cell_angle_alpha 95.954(7)
_cell_angle_beta 101.137(11)
_cell_angle_gamma 94.765(8)
_cell_formula_units_Z 2
_cell_length_a 9.111(2)
_cell_length_b 10.4650(15)
_cell_length_c 15.377(4)
_cell_measurement_reflns_used 4088
_cell_measurement_temperature 120(2)
_cell_measurement_theta_max 27.4835
_cell_measurement_theta_min 5.7775
_cell_volume 1422.8(5)
_computing_cell_refinement 'CrystalClear (Rigaku Corp., 2000)'
_computing_data_collection 'CrystalClear (Rigaku Corp., 2000)'
_computing_data_reduction 'CrystalClear (Rigaku Corp., 2000)'
_computing_molecular_graphics 'ORTEP III (Burnett & Johnson, 1996)'
_computing_publication_material 'SHELXL-97 and Yadokari-XG (Wakita, 2005)'
_computing_structure_refinement 'SHELXL-97 (Sheldrick, 1997)'
_computing_structure_solution 'SHELXS-97 (Sheldrick, 1990)'
_diffrn_ambient_temperature 120(2)
_diffrn_detector_area_resol_mean 14.5666
_diffrn_measured_fraction_theta_full 0.924
_diffrn_measured_fraction_theta_max 0.924
_diffrn_measurement_device
;
Mercury CCD (2x2 bin mode)
;
_diffrn_measurement_method dtintegrate.ref
_diffrn_radiation_monochromator graphite
_diffrn_radiation_source 'fine-focus sealed tube'
_diffrn_radiation_type MoK\a
_diffrn_radiation_wavelength 0.71070
_diffrn_reflns_av_R_equivalents 0.0583
_diffrn_reflns_av_sigmaI/netI 0.0682
_diffrn_reflns_limit_h_max 11
_diffrn_reflns_limit_h_min -11
_diffrn_reflns_limit_k_max 13
_diffrn_reflns_limit_k_min -13
_diffrn_reflns_limit_l_max 19
_diffrn_reflns_limit_l_min -19
_diffrn_reflns_number 14045
_diffrn_reflns_theta_full 27.48
_diffrn_reflns_theta_max 27.48
_diffrn_reflns_theta_min 5.90
_exptl_absorpt_coefficient_mu 0.118
_exptl_absorpt_correction_T_max 0.9768
_exptl_absorpt_correction_T_min 0.9435
_exptl_absorpt_correction_type multi-scan
_exptl_absorpt_process_details '(Jacobson, 1998)'
_exptl_crystal_colour colorless
_exptl_crystal_density_diffrn 1.148
_exptl_crystal_density_method 'not measured'
_exptl_crystal_description block
_exptl_crystal_F_000 530
_exptl_crystal_size_max 0.50
_exptl_crystal_size_mid 0.30
_exptl_crystal_size_min 0.20
_refine_diff_density_max 0.905
_refine_diff_density_min -0.359
_refine_diff_density_rms 0.064
_refine_ls_extinction_method none
_refine_ls_goodness_of_fit_ref 1.141
_refine_ls_hydrogen_treatment constr
_refine_ls_matrix_type full
_refine_ls_number_parameters 334
_refine_ls_number_reflns 6017
_refine_ls_number_restraints 0
_refine_ls_restrained_S_all 1.141
_refine_ls_R_factor_all 0.0649
_refine_ls_R_factor_gt 0.0563
_refine_ls_shift/su_max 0.000
_refine_ls_shift/su_mean 0.000
_refine_ls_structure_factor_coef Fsqd
_refine_ls_weighting_details 'calc w=1/[\s^2^(Fo^2^)+(0.1000P)^2^+0.0000P] where P=(Fo^2^+2Fc^2^)/3'
_refine_ls_weighting_scheme calc
_refine_ls_wR_factor_gt 0.1544
_refine_ls_wR_factor_ref 0.1616
_reflns_number_gt 5162
_reflns_number_total 6017
_reflns_threshold_expression >2sigma(I)
_cod_data_source_file ol800684x-file004.cif
_cod_data_source_block ph-pmes2
_cod_depositor_comments
;
The following automatic conversions were performed:

'_exptl_absorpt_correction_type' value 'Multi-scan' changed to
'multi-scan' according to
/home/saulius/struct/CIF-dictionaries/cif_core.dic dictionary named
'cif_core.dic' version 2.4.1 from 2010-06-29.

Automatic conversion script
Id: cif_fix_values 1715 2011-07-08 13:25:40Z adriana 
;
_cod_original_cell_volume 1422.7(5)
_cod_original_sg_symbol_H-M P-1
_cod_database_code 1504689

loop_
_symmetry_equiv_pos_as_xyz
'x, y, z'
'-x, -y, -z'

loop_
_atom_site_label
_atom_site_type_symbol
_atom_site_fract_x
_atom_site_fract_y
_atom_site_fract_z
_atom_site_U_iso_or_equiv
_atom_site_adp_type
_atom_site_occupancy
_atom_site_symmetry_multiplicity
_atom_site_calc_flag
_atom_site_refinement_flags
P1 P -0.17114(4) 0.41209(4) 0.19008(3) 0.01809(14) Uani 1 1 d .
C1 C -0.04816(17) 0.32265(14) 0.13391(10) 0.0185(3) Uani 1 1 d .
C2 C -0.11374(18) 0.19918(15) 0.10601(11) 0.0204(3) Uani 1 1 d .
C3 C -0.25250(18) 0.16753(15) 0.13863(11) 0.0215(3) Uani 1 1 d .
C4 C -0.34901(19) 0.05260(16) 0.11438(12) 0.0273(4) Uani 1 1 d .
H1 H -0.3286 -0.0133 0.0724 0.033 Uiso 1 1 calc R
C5 C -0.4746(2) 0.03597(17) 0.15223(14) 0.0329(4) Uani 1 1 d .
H2 H -0.5417 -0.0410 0.1353 0.039 Uiso 1 1 calc R
C6 C -0.5028(2) 0.13230(17) 0.21521(14) 0.0311(4) Uani 1 1 d .
H3 H -0.5852 0.1177 0.2438 0.037 Uiso 1 1 calc R
C7 C -0.41220(19) 0.24852(17) 0.23640(12) 0.0268(4) Uani 1 1 d .
H4 H -0.4353 0.3149 0.2771 0.032 Uiso 1 1 calc R
C8 C -0.28691(18) 0.26794(15) 0.19783(11) 0.0214(3) Uani 1 1 d .
C9 C -0.06153(17) 0.51368(14) 0.29109(10) 0.0178(3) Uani 1 1 d .
C10 C -0.09319(17) 0.64661(14) 0.29395(10) 0.0188(3) Uani 1 1 d .
C11 C 0.01973(18) 0.74162(15) 0.33724(11) 0.0227(3) Uani 1 1 d .
H5 H 0.0000 0.8293 0.3371 0.027 Uiso 1 1 calc R
C12 C 0.16038(18) 0.71537(16) 0.38085(11) 0.0234(3) Uani 1 1 d .
C13 C 0.17991(18) 0.58608(16) 0.38695(11) 0.0241(3) Uani 1 1 d .
H6 H 0.2720 0.5660 0.4208 0.029 Uiso 1 1 calc R
C14 C 0.07179(18) 0.48394(15) 0.34615(10) 0.0208(3) Uani 1 1 d .
C15 C -0.24783(17) 0.69234(14) 0.25450(10) 0.0202(3) Uani 1 1 d .
C16 C -0.2653(2) 0.82545(16) 0.30320(12) 0.0282(4) Uani 1 1 d .
H7 H -0.1952 0.8917 0.2881 0.042 Uiso 1 1 calc R
H8 H -0.2432 0.8225 0.3679 0.042 Uiso 1 1 calc R
H9 H -0.3687 0.8465 0.2845 0.042 Uiso 1 1 calc R
C17 C -0.37828(18) 0.60007(16) 0.26983(11) 0.0238(3) Uani 1 1 d .
H10 H -0.4728 0.6389 0.2550 0.036 Uiso 1 1 calc R
H11 H -0.3604 0.5846 0.3326 0.036 Uiso 1 1 calc R
H12 H -0.3847 0.5179 0.2317 0.036 Uiso 1 1 calc R
C18 C -0.26463(19) 0.70869(16) 0.15493(11) 0.0247(3) Uani 1 1 d .
H13 H -0.2666 0.6242 0.1204 0.037 Uiso 1 1 calc R
H14 H -0.1794 0.7663 0.1465 0.037 Uiso 1 1 calc R
H15 H -0.3586 0.7459 0.1344 0.037 Uiso 1 1 calc R
C19 C 0.28233(19) 0.82655(17) 0.42103(12) 0.0281(4) Uani 1 1 d .
C20 C 0.2228(2) 0.9207(2) 0.48670(14) 0.0385(5) Uani 1 1 d .
H16 H 0.1329 0.9543 0.4551 0.058 Uiso 1 1 calc R
H17 H 0.3005 0.9926 0.5116 0.058 Uiso 1 1 calc R
H18 H 0.1972 0.8751 0.5352 0.058 Uiso 1 1 calc R
C21 C 0.3220(2) 0.8979(2) 0.34471(14) 0.0377(4) Uani 1 1 d .
H19 H 0.3569 0.8374 0.3020 0.057 Uiso 1 1 calc R
H20 H 0.4018 0.9683 0.3692 0.057 Uiso 1 1 calc R
H21 H 0.2326 0.9335 0.3143 0.057 Uiso 1 1 calc R
C22 C 0.4250(2) 0.7777(2) 0.47116(15) 0.0409(5) Uani 1 1 d .
H22 H 0.4005 0.7308 0.5193 0.061 Uiso 1 1 calc R
H23 H 0.5001 0.8513 0.4965 0.061 Uiso 1 1 calc R
H24 H 0.4656 0.7197 0.4297 0.061 Uiso 1 1 calc R
C23 C 0.11285(19) 0.35071(16) 0.37351(11) 0.0236(3) Uani 1 1 d .
C24 C 0.1469(2) 0.36298(18) 0.47672(12) 0.0327(4) Uani 1 1 d .
H25 H 0.0576 0.3863 0.4988 0.049 Uiso 1 1 calc R
H26 H 0.2307 0.4301 0.5005 0.049 Uiso 1 1 calc R
H27 H 0.1740 0.2803 0.4962 0.049 Uiso 1 1 calc R
C25 C 0.2537(2) 0.31352(19) 0.33995(13) 0.0326(4) Uani 1 1 d .
H28 H 0.2810 0.2315 0.3606 0.049 Uiso 1 1 calc R
H29 H 0.3371 0.3812 0.3634 0.049 Uiso 1 1 calc R
H30 H 0.2328 0.3042 0.2745 0.049 Uiso 1 1 calc R
C26 C -0.0119(2) 0.23909(17) 0.34308(13) 0.0326(4) Uani 1 1 d .
H31 H -0.0265 0.2161 0.2783 0.049 Uiso 1 1 calc R
H32 H -0.1057 0.2654 0.3580 0.049 Uiso 1 1 calc R
H33 H 0.0164 0.1642 0.3733 0.049 Uiso 1 1 calc R
C27 C 0.08931(17) 0.38488(15) 0.11207(10) 0.0187(3) Uani 1 1 d .
C28 C 0.10358(18) 0.51773(15) 0.10554(11) 0.0238(3) Uani 1 1 d .
H34 H 0.0241 0.5674 0.1149 0.029 Uiso 1 1 calc R
C29 C 0.2335(2) 0.57772(17) 0.08542(13) 0.0295(4) Uani 1 1 d .
H35 H 0.2421 0.6679 0.0815 0.035 Uiso 1 1 calc R
C30 C 0.34983(19) 0.50646(17) 0.07109(12) 0.0279(4) Uani 1 1 d .
H36 H 0.4372 0.5473 0.0562 0.034 Uiso 1 1 calc R
C31 C 0.33846(18) 0.37579(17) 0.07850(11) 0.0251(4) Uani 1 1 d .
H37 H 0.4189 0.3270 0.0697 0.030 Uiso 1 1 calc R
C32 C 0.21015(18) 0.31565(15) 0.09876(11) 0.0219(3) Uani 1 1 d .
H38 H 0.2039 0.2257 0.1037 0.026 Uiso 1 1 calc R
C33 C -0.05631(18) 0.09824(14) 0.05005(11) 0.0213(3) Uani 1 1 d .
C34 C -0.01263(19) -0.01274(15) 0.08682(11) 0.0237(3) Uani 1 1 d .
H39 H -0.0217 -0.0223 0.1464 0.028 Uiso 1 1 calc R
C35 C 0.04384(19) -0.10928(15) 0.03795(11) 0.0231(3) Uani 1 1 d .
H40 H 0.0742 -0.1833 0.0646 0.028 Uiso 1 1 calc R

loop_
_atom_site_aniso_label
_atom_site_aniso_U_11
_atom_site_aniso_U_22
_atom_site_aniso_U_33
_atom_site_aniso_U_23
_atom_site_aniso_U_13
_atom_site_aniso_U_12
P1 0.0193(2) 0.0169(2) 0.0195(2) -0.00087(15) 0.00788(16) 0.00493(15)
C1 0.0194(7) 0.0184(7) 0.0192(7) 0.0010(6) 0.0066(6) 0.0059(6)
C2 0.0209(7) 0.0189(7) 0.0233(8) 0.0009(6) 0.0092(6) 0.0050(6)
C3 0.0203(7) 0.0185(7) 0.0275(8) 0.0027(6) 0.0087(6) 0.0038(6)
C4 0.0256(8) 0.0200(8) 0.0369(9) 0.0003(7) 0.0094(7) 0.0022(6)
C5 0.0256(9) 0.0217(8) 0.0541(12) 0.0095(8) 0.0131(8) 0.0016(7)
C6 0.0242(8) 0.0282(9) 0.0481(11) 0.0127(8) 0.0187(8) 0.0069(7)
C7 0.0249(8) 0.0284(8) 0.0327(9) 0.0068(7) 0.0150(7) 0.0094(7)
C8 0.0195(7) 0.0213(7) 0.0262(8) 0.0039(6) 0.0091(6) 0.0060(6)
C9 0.0197(7) 0.0189(7) 0.0161(7) -0.0012(5) 0.0078(6) 0.0031(6)
C10 0.0202(7) 0.0202(7) 0.0175(7) 0.0000(6) 0.0075(6) 0.0052(6)
C11 0.0245(8) 0.0205(7) 0.0235(8) -0.0010(6) 0.0071(6) 0.0031(6)
C12 0.0195(7) 0.0276(8) 0.0223(8) -0.0014(6) 0.0055(6) 0.0011(6)
C13 0.0183(7) 0.0319(9) 0.0228(8) 0.0017(7) 0.0051(6) 0.0072(6)
C14 0.0219(8) 0.0251(8) 0.0185(7) 0.0018(6) 0.0091(6) 0.0087(6)
C15 0.0204(7) 0.0203(7) 0.0199(7) -0.0012(6) 0.0040(6) 0.0068(6)
C16 0.0296(9) 0.0229(8) 0.0309(9) -0.0040(7) 0.0037(7) 0.0106(7)
C17 0.0203(8) 0.0271(8) 0.0262(8) 0.0021(6) 0.0087(6) 0.0079(6)
C18 0.0286(9) 0.0231(8) 0.0230(8) 0.0034(6) 0.0050(7) 0.0067(7)
C19 0.0229(8) 0.0291(9) 0.0314(9) -0.0019(7) 0.0086(7) -0.0024(7)
C20 0.0366(10) 0.0358(10) 0.0393(11) -0.0148(8) 0.0139(9) -0.0095(8)
C21 0.0300(10) 0.0416(11) 0.0409(11) 0.0036(9) 0.0118(8) -0.0096(8)
C22 0.0260(10) 0.0414(11) 0.0474(12) -0.0003(9) -0.0046(9) -0.0063(8)
C23 0.0262(8) 0.0271(8) 0.0208(8) 0.0054(6) 0.0076(6) 0.0122(7)
C24 0.0434(11) 0.0352(10) 0.0238(8) 0.0075(7) 0.0106(8) 0.0143(8)
C25 0.0335(9) 0.0397(10) 0.0307(9) 0.0072(8) 0.0127(8) 0.0217(8)
C26 0.0374(10) 0.0256(8) 0.0357(10) 0.0125(7) 0.0034(8) 0.0063(7)
C27 0.0190(7) 0.0215(7) 0.0163(7) -0.0009(6) 0.0064(6) 0.0029(6)
C28 0.0205(8) 0.0227(8) 0.0296(8) 0.0034(6) 0.0079(7) 0.0039(6)
C29 0.0271(9) 0.0249(8) 0.0385(10) 0.0062(7) 0.0111(8) 0.0007(7)
C30 0.0231(8) 0.0346(9) 0.0263(8) 0.0018(7) 0.0085(7) -0.0015(7)
C31 0.0189(8) 0.0332(9) 0.0241(8) -0.0004(7) 0.0076(6) 0.0061(7)
C32 0.0222(8) 0.0220(7) 0.0221(8) -0.0006(6) 0.0071(6) 0.0036(6)
C33 0.0212(7) 0.0169(7) 0.0268(8) -0.0022(6) 0.0091(6) 0.0035(6)
C34 0.0303(8) 0.0211(7) 0.0222(8) 0.0016(6) 0.0115(7) 0.0047(6)
C35 0.0273(8) 0.0185(7) 0.0261(8) 0.0022(6) 0.0104(7) 0.0061(6)

loop_
_atom_type_symbol
_atom_type_description
_atom_type_scat_dispersion_real
_atom_type_scat_dispersion_imag
_atom_type_scat_source
C C 0.0033 0.0016 'International Tables Vol C Tables 4.2.6.8 and 6.1.1.4'
H H 0.0000 0.0000 'International Tables Vol C Tables 4.2.6.8 and 6.1.1.4'
P P 0.1023 0.0942 'International Tables Vol C Tables 4.2.6.8 and 6.1.1.4'

loop_
_geom_angle_atom_site_label_1
_geom_angle_atom_site_label_2
_geom_angle_atom_site_label_3
_geom_angle
_geom_angle_site_symmetry_1
_geom_angle_site_symmetry_3
C8 P1 C1 92.47(7) . .
C8 P1 C9 121.40(7) . .
C1 P1 C9 110.38(7) . .
C2 C1 C27 127.57(13) . .
C2 C1 P1 109.42(11) . .
C27 C1 P1 122.42(11) . .
C1 C2 C3 114.09(13) . .
C1 C2 C33 126.47(14) . .
C3 C2 C33 119.43(14) . .
C4 C3 C8 120.20(15) . .
C4 C3 C2 126.11(14) . .
C8 C3 C2 113.67(14) . .
C5 C4 C3 119.39(16) . .
C5 C4 H1 120.3 . .
C3 C4 H1 120.3 . .
C4 C5 C6 120.11(16) . .
C4 C5 H2 119.9 . .
C6 C5 H2 119.9 . .
C7 C6 C5 120.86(15) . .
C7 C6 H3 119.6 . .
C5 C6 H3 119.6 . .
C6 C7 C8 119.76(16) . .
C6 C7 H4 120.1 . .
C8 C7 H4 120.1 . .
C7 C8 C3 119.48(15) . .
C7 C8 P1 131.62(13) . .
C3 C8 P1 107.70(11) . .
C14 C9 C10 118.58(14) . .
C14 C9 P1 126.09(11) . .
C10 C9 P1 112.45(11) . .
C11 C10 C9 118.35(14) . .
C11 C10 C15 116.75(13) . .
C9 C10 C15 124.86(13) . .
C10 C11 C12 123.44(15) . .
C10 C11 H5 118.3 . .
C12 C11 H5 118.3 . .
C13 C12 C11 116.48(15) . .
C13 C12 C19 123.61(15) . .
C11 C12 C19 119.89(15) . .
C12 C13 C14 123.75(15) . .
C12 C13 H6 118.1 . .
C14 C13 H6 118.1 . .
C13 C14 C9 118.01(14) . .
C13 C14 C23 113.31(14) . .
C9 C14 C23 128.56(15) . .
C18 C15 C17 110.85(13) . .
C18 C15 C16 106.63(13) . .
C17 C15 C16 105.46(13) . .
C18 C15 C10 112.20(13) . .
C17 C15 C10 110.94(12) . .
C16 C15 C10 110.46(13) . .
C15 C16 H7 109.5 . .
C15 C16 H8 109.5 . .
H7 C16 H8 109.5 . .
C15 C16 H9 109.5 . .
H7 C16 H9 109.5 . .
H8 C16 H9 109.5 . .
C15 C17 H10 109.5 . .
C15 C17 H11 109.5 . .
H10 C17 H11 109.5 . .
C15 C17 H12 109.5 . .
H10 C17 H12 109.5 . .
H11 C17 H12 109.5 . .
C15 C18 H13 109.5 . .
C15 C18 H14 109.5 . .
H13 C18 H14 109.5 . .
C15 C18 H15 109.5 . .
H13 C18 H15 109.5 . .
H14 C18 H15 109.5 . .
C12 C19 C22 111.67(15) . .
C12 C19 C21 108.43(15) . .
C22 C19 C21 108.88(16) . .
C12 C19 C20 109.62(14) . .
C22 C19 C20 108.70(16) . .
C21 C19 C20 109.52(16) . .
C19 C20 H16 109.5 . .
C19 C20 H17 109.5 . .
H16 C20 H17 109.5 . .
C19 C20 H18 109.5 . .
H16 C20 H18 109.5 . .
H17 C20 H18 109.5 . .
C19 C21 H19 109.5 . .
C19 C21 H20 109.5 . .
H19 C21 H20 109.5 . .
C19 C21 H21 109.5 . .
H19 C21 H21 109.5 . .
H20 C21 H21 109.5 . .
C19 C22 H22 109.5 . .
C19 C22 H23 109.5 . .
H22 C22 H23 109.5 . .
C19 C22 H24 109.5 . .
H22 C22 H24 109.5 . .
H23 C22 H24 109.5 . .
C26 C23 C25 108.71(15) . .
C26 C23 C24 105.41(15) . .
C25 C23 C24 108.80(14) . .
C26 C23 C14 115.49(14) . .
C25 C23 C14 110.66(14) . .
C24 C23 C14 107.48(13) . .
C23 C24 H25 109.5 . .
C23 C24 H26 109.5 . .
H25 C24 H26 109.5 . .
C23 C24 H27 109.5 . .
H25 C24 H27 109.5 . .
H26 C24 H27 109.5 . .
C23 C25 H28 109.5 . .
C23 C25 H29 109.5 . .
H28 C25 H29 109.5 . .
C23 C25 H30 109.5 . .
H28 C25 H30 109.5 . .
H29 C25 H30 109.5 . .
C23 C26 H31 109.5 . .
C23 C26 H32 109.5 . .
H31 C26 H32 109.5 . .
C23 C26 H33 109.5 . .
H31 C26 H33 109.5 . .
H32 C26 H33 109.5 . .
C28 C27 C32 117.72(14) . .
C28 C27 C1 120.14(13) . .
C32 C27 C1 122.13(14) . .
C29 C28 C27 120.60(15) . .
C29 C28 H34 119.7 . .
C27 C28 H34 119.7 . .
C30 C29 C28 120.36(16) . .
C30 C29 H35 119.8 . .
C28 C29 H35 119.8 . .
C31 C30 C29 119.77(16) . .
C31 C30 H36 120.1 . .
C29 C30 H36 120.1 . .
C30 C31 C32 120.22(15) . .
C30 C31 H37 119.9 . .
C32 C31 H37 119.9 . .
C31 C32 C27 121.31(15) . .
C31 C32 H38 119.3 . .
C27 C32 H38 119.3 . .
C35 C33 C34 118.32(14) 2 .
C35 C33 C2 122.85(14) 2 .
C34 C33 C2 118.84(14) . .
C35 C34 C33 121.25(15) . .
C35 C34 H39 119.4 . .
C33 C34 H39 119.4 . .
C34 C35 C33 120.43(15) . 2
C34 C35 H40 119.8 . .
C33 C35 H40 119.8 2 .

loop_
_geom_bond_atom_site_label_1
_geom_bond_atom_site_label_2
_geom_bond_distance
_geom_bond_site_symmetry_2
P1 C8 1.7955(17) .
P1 C1 1.8049(15) .
P1 C9 1.8498(16) .
C1 C2 1.367(2) .
C1 C27 1.476(2) .
C2 C3 1.473(2) .
C2 C33 1.486(2) .
C3 C4 1.401(2) .
C3 C8 1.413(2) .
C4 C5 1.387(2) .
C4 H1 0.9500 .
C5 C6 1.399(3) .
C5 H2 0.9500 .
C6 C7 1.383(3) .
C6 H3 0.9500 .
C7 C8 1.394(2) .
C7 H4 0.9500 .
C9 C14 1.417(2) .
C9 C10 1.442(2) .
C10 C11 1.385(2) .
C10 C15 1.557(2) .
C11 C12 1.390(2) .
C11 H5 0.9500 .
C12 C13 1.390(2) .
C12 C19 1.530(2) .
C13 C14 1.398(2) .
C13 H6 0.9500 .
C14 C23 1.552(2) .
C15 C18 1.538(2) .
C15 C17 1.538(2) .
C15 C16 1.547(2) .
C16 H7 0.9800 .
C16 H8 0.9800 .
C16 H9 0.9800 .
C17 H10 0.9800 .
C17 H11 0.9800 .
C17 H12 0.9800 .
C18 H13 0.9800 .
C18 H14 0.9800 .
C18 H15 0.9800 .
C19 C22 1.533(3) .
C19 C21 1.538(3) .
C19 C20 1.543(2) .
C20 H16 0.9800 .
C20 H17 0.9800 .
C20 H18 0.9800 .
C21 H19 0.9800 .
C21 H20 0.9800 .
C21 H21 0.9800 .
C22 H22 0.9800 .
C22 H23 0.9800 .
C22 H24 0.9800 .
C23 C26 1.528(3) .
C23 C25 1.537(2) .
C23 C24 1.547(2) .
C24 H25 0.9800 .
C24 H26 0.9800 .
C24 H27 0.9800 .
C25 H28 0.9800 .
C25 H29 0.9800 .
C25 H30 0.9800 .
C26 H31 0.9800 .
C26 H32 0.9800 .
C26 H33 0.9800 .
C27 C28 1.401(2) .
C27 C32 1.403(2) .
C28 C29 1.396(2) .
C28 H34 0.9500 .
C29 C30 1.384(2) .
C29 H35 0.9500 .
C30 C31 1.381(2) .
C30 H36 0.9500 .
C31 C32 1.385(2) .
C31 H37 0.9500 .
C32 H38 0.9500 .
C33 C35 1.395(2) 2
C33 C34 1.397(2) .
C34 C35 1.389(2) .
C34 H39 0.9500 .
C35 C33 1.395(2) 2
C35 H40 0.9500 .

loop_
_geom_torsion_atom_site_label_1
_geom_torsion_atom_site_label_2
_geom_torsion_atom_site_label_3
_geom_torsion_atom_site_label_4
_geom_torsion
_geom_torsion_site_symmetry_1
_geom_torsion_site_symmetry_4
C8 P1 C1 C2 13.29(12) . .
C9 P1 C1 C2 138.21(12) . .
C8 P1 C1 C27 -174.95(13) . .
C9 P1 C1 C27 -50.04(14) . .
C27 C1 C2 C3 -178.94(14) . .
P1 C1 C2 C3 -7.73(18) . .
C27 C1 C2 C33 2.8(3) . .
P1 C1 C2 C33 173.99(13) . .
C1 C2 C3 C4 174.18(16) . .
C33 C2 C3 C4 -7.4(3) . .
C1 C2 C3 C8 -4.1(2) . .
C33 C2 C3 C8 174.34(14) . .
C8 C3 C4 C5 -3.0(3) . .
C2 C3 C4 C5 178.84(17) . .
C3 C4 C5 C6 -1.2(3) . .
C4 C5 C6 C7 4.3(3) . .
C5 C6 C7 C8 -3.1(3) . .
C6 C7 C8 C3 -1.1(3) . .
C6 C7 C8 P1 164.63(14) . .
C4 C3 C8 C7 4.2(2) . .
C2 C3 C8 C7 -177.46(15) . .
C4 C3 C8 P1 -164.68(13) . .
C2 C3 C8 P1 13.69(17) . .
C1 P1 C8 C7 177.83(17) . .
C9 P1 C8 C7 62.07(19) . .
C1 P1 C8 C3 -15.18(12) . .
C9 P1 C8 C3 -130.95(11) . .
C8 P1 C9 C14 74.26(15) . .
C1 P1 C9 C14 -32.03(16) . .
C8 P1 C9 C10 -125.40(11) . .
C1 P1 C9 C10 128.31(11) . .
C14 C9 C10 C11 11.7(2) . .
P1 C9 C10 C11 -150.28(12) . .
C14 C9 C10 C15 -166.15(14) . .
P1 C9 C10 C15 31.89(18) . .
C9 C10 C11 C12 -2.4(2) . .
C15 C10 C11 C12 175.65(14) . .
C10 C11 C12 C13 -6.0(2) . .
C10 C11 C12 C19 175.51(15) . .
C11 C12 C13 C14 5.3(2) . .
C19 C12 C13 C14 -176.33(15) . .
C12 C13 C14 C9 3.9(2) . .
C12 C13 C14 C23 -172.43(15) . .
C10 C9 C14 C13 -12.3(2) . .
P1 C9 C14 C13 146.92(13) . .
C10 C9 C14 C23 163.37(14) . .
P1 C9 C14 C23 -37.4(2) . .
C11 C10 C15 C18 95.74(16) . .
C9 C10 C15 C18 -86.39(17) . .
C11 C10 C15 C17 -139.66(14) . .
C9 C10 C15 C17 38.20(19) . .
C11 C10 C15 C16 -23.09(19) . .
C9 C10 C15 C16 154.78(15) . .
C13 C12 C19 C22 -2.0(2) . .
C11 C12 C19 C22 176.32(16) . .
C13 C12 C19 C21 117.92(18) . .
C11 C12 C19 C21 -63.7(2) . .
C13 C12 C19 C20 -122.57(18) . .
C11 C12 C19 C20 55.8(2) . .
C13 C14 C23 C26 170.54(14) . .
C9 C14 C23 C26 -5.3(2) . .
C13 C14 C23 C25 -65.44(18) . .
C9 C14 C23 C25 118.68(18) . .
C13 C14 C23 C24 53.23(18) . .
C9 C14 C23 C24 -122.65(17) . .
C2 C1 C27 C28 148.05(17) . .
P1 C1 C27 C28 -22.1(2) . .
C2 C1 C27 C32 -33.1(2) . .
P1 C1 C27 C32 156.73(13) . .
C32 C27 C28 C29 0.7(2) . .
C1 C27 C28 C29 179.63(15) . .
C27 C28 C29 C30 0.4(3) . .
C28 C29 C30 C31 -1.3(3) . .
C29 C30 C31 C32 1.1(3) . .
C30 C31 C32 C27 0.1(2) . .
C28 C27 C32 C31 -1.0(2) . .
C1 C27 C32 C31 -179.85(15) . .
C1 C2 C33 C35 -64.4(2) . 2
C3 C2 C33 C35 117.39(18) . 2
C1 C2 C33 C34 115.54(19) . .
C3 C2 C33 C34 -62.7(2) . .
C35 C33 C34 C35 0.9(3) 2 .
C2 C33 C34 C35 -179.08(15) . .
C33 C34 C35 C33 -0.9(3) . 2
